data_1505396
loop_
_publ_author_name
'Li, Hao'
'Zu, Liansuo'
'Xie, Hexin'
'Wang, Jian'
'Jiang, Wei'
'Wang, Wei'

_publ_section_title
;
 Enantioselective organocatalytic double Michael addition reactions.
;
_journal_issue 9
_journal_name_full 'Organic letters'
_journal_page_first 1833
_journal_page_last 1835
_journal_paper_doi 10.1021/ol070581y
_journal_volume 9
_journal_year 2007
_chemical_absolute_configuration ad
_chemical_formula_moiety 'C19 H20 O3 S'
_chemical_formula_sum 'C19 H20 O3 S'
_chemical_formula_weight 328.41
_chemical_name_systematic
;

 ?

;
_space_group_IT_number 4
_symmetry_cell_setting monoclinic
_symmetry_space_group_name_Hall 'P 2yb'
_symmetry_space_group_name_H-M 'P 1 21 1'
_atom_sites_solution_hydrogens geom
_atom_sites_solution_primary direct
_atom_sites_solution_secondary difmap
_audit_creation_method SHELXL-97
_cell_angle_alpha 90.00
_cell_angle_beta 97.103(2)
_cell_angle_gamma 90.00
_cell_formula_units_Z 2
_cell_length_a 9.5518(3)
_cell_length_b 5.4857(2)
_cell_length_c 16.4179(5)
_cell_measurement_reflns_used 5040
_cell_measurement_temperature 223(2)
_cell_measurement_theta_max 30.56
_cell_measurement_theta_min 2.35
_cell_volume 853.67(5)
_computing_cell_refinement 'Bruker SMART'
_computing_data_collection 'Bruker SMART'
_computing_data_reduction 'Bruker SAINT'
_computing_molecular_graphics 'Bruker SHELXTL'
_computing_publication_material 'Bruker SHELXTL'
_computing_structure_refinement 'SHELXL-97 (Sheldrick, 1997)'
_computing_structure_solution 'SHELXS-97 (Sheldrick, 1990)'
_diffrn_ambient_temperature 223(2)
_diffrn_measured_fraction_theta_full 0.997
_diffrn_measured_fraction_theta_max 0.997
_diffrn_measurement_device_type 'CCD area detector'
_diffrn_measurement_method 'phi and omega scans'
_diffrn_radiation_monochromator graphite
_diffrn_radiation_source 'fine-focus sealed tube'
_diffrn_radiation_type MoK\a
_diffrn_radiation_wavelength 0.71073
_diffrn_reflns_av_R_equivalents 0.0207
_diffrn_reflns_av_sigmaI/netI 0.0228
_diffrn_reflns_limit_h_max 13
_diffrn_reflns_limit_h_min -13
_diffrn_reflns_limit_k_max 7
_diffrn_reflns_limit_k_min -7
_diffrn_reflns_limit_l_max 23
_diffrn_reflns_limit_l_min -23
_diffrn_reflns_number 17037
_diffrn_reflns_theta_full 30.71
_diffrn_reflns_theta_max 30.71
_diffrn_reflns_theta_min 3.09
_exptl_absorpt_coefficient_mu 0.202
_exptl_absorpt_correction_T_max 0.98
_exptl_absorpt_correction_T_min 0.91
_exptl_absorpt_correction_type multi-scan
_exptl_absorpt_process_details Bruker,SADABS
_exptl_crystal_colour colourless
_exptl_crystal_density_diffrn 1.278
_exptl_crystal_density_method 'not measured'
_exptl_crystal_description thin
_exptl_crystal_F_000 348
_exptl_crystal_size_max 0.46
_exptl_crystal_size_mid 0.25
_exptl_crystal_size_min 0.07
_refine_diff_density_max 0.224
_refine_diff_density_min -0.155
_refine_diff_density_rms 0.033
_refine_ls_abs_structure_details 'Flack H D (1983), Acta Cryst. A39, 876-881'
_refine_ls_abs_structure_Flack 0.00(6)
_refine_ls_extinction_method none
_refine_ls_goodness_of_fit_ref 0.980
_refine_ls_hydrogen_treatment noref
_refine_ls_matrix_type full
_refine_ls_number_parameters 209
_refine_ls_number_reflns 5252
_refine_ls_number_restraints 1
_refine_ls_restrained_S_all 0.980
_refine_ls_R_factor_all 0.0463
_refine_ls_R_factor_gt 0.0379
_refine_ls_shift/su_max 0.001
_refine_ls_shift/su_mean 0.000
_refine_ls_structure_factor_coef Fsqd
_refine_ls_weighting_details 'calc w=1/[\s^2^(Fo^2^)+(0.0267P)^2^+0.2138P] where P=(Fo^2^+2Fc^2^)/3'
_refine_ls_weighting_scheme calc
_refine_ls_wR_factor_gt 0.0792
_refine_ls_wR_factor_ref 0.0837
_reflns_number_gt 4538
_reflns_number_total 5252
_reflns_threshold_expression >2sigma(I)
_cod_data_source_file ol070581ysi20070308_044856.cif
_cod_data_source_block Compound5l
_cod_depositor_comments
;
The following automatic conversions were performed:

'_symmetry_cell_setting' value 'Monoclinic' changed to 'monoclinic'
according to /home/saulius/struct/CIF-dictionaries/cif_core.dic
dictionary named 'cif_core.dic' version 2.4.1 from 2010-06-29.

Automatic conversion script
Id: cif_fix_values 1715 2011-07-08 13:25:40Z adriana 
;
_cod_original_sg_symbol_H-M P2(1)
_cod_database_code 1505396

loop_
_symmetry_equiv_pos_as_xyz
'x, y, z'
'-x, y+1/2, -z'

loop_
_atom_site_label
_atom_site_type_symbol
_atom_site_fract_x
_atom_site_fract_y
_atom_site_fract_z
_atom_site_U_iso_or_equiv
_atom_site_adp_type
_atom_site_occupancy
_atom_site_symmetry_multiplicity
_atom_site_calc_flag
_atom_site_refinement_flags
S S 0.72219(4) -0.14892(8) 0.22775(2) 0.04849(11) Uani 1 1 d .
O1 O 1.02372(17) 0.4110(3) 0.08624(10) 0.0787(5) Uani 1 1 d .
O2 O 0.64030(19) -0.2917(3) -0.06113(9) 0.0768(5) Uani 1 1 d .
O3 O 0.63976(14) 0.0266(2) -0.14447(7) 0.0549(3) Uani 1 1 d .
C1 C 1.09129(15) 0.0101(3) 0.32679(9) 0.0391(3) Uani 1 1 d .
H1 H 1.1303 -0.1322 0.3070 0.047 Uiso 1 1 calc R
C2 C 1.16285(15) 0.1280(3) 0.39652(9) 0.0380(3) Uani 1 1 d .
C3 C 1.29074(17) 0.0371(3) 0.43853(10) 0.0490(4) Uani 1 1 d .
H3 H 1.3308 -0.1058 0.4199 0.059 Uiso 1 1 calc R
C4 C 1.35604(19) 0.1555(4) 0.50570(11) 0.0557(4) Uani 1 1 d .
H4 H 1.4409 0.0935 0.5329 0.067 Uiso 1 1 calc R
C5 C 1.29857(18) 0.3667(4) 0.53438(10) 0.0565(4) Uani 1 1 d .
H5 H 1.3445 0.4457 0.5810 0.068 Uiso 1 1 calc R
C6 C 1.17607(19) 0.4604(3) 0.49536(10) 0.0503(4) Uani 1 1 d .
H6 H 1.1387 0.6042 0.5151 0.060 Uiso 1 1 calc R
C7 C 1.10473(15) 0.3435(3) 0.42549(8) 0.0398(3) Uani 1 1 d .
C8 C 0.97575(18) 0.4323(3) 0.38366(10) 0.0446(3) Uani 1 1 d .
H8 H 0.9358 0.5756 0.4021 0.053 Uiso 1 1 calc R
C9 C 0.90927(16) 0.3131(3) 0.31738(9) 0.0425(3) Uani 1 1 d .
H9 H 0.8236 0.3746 0.2910 0.051 Uiso 1 1 calc R
C10 C 0.96664(15) 0.0977(3) 0.28727(9) 0.0369(3) Uani 1 1 d .
C11 C 0.89611(15) -0.0292(3) 0.21263(9) 0.0374(3) Uani 1 1 d .
H11 H 0.9564 -0.1674 0.1998 0.045 Uiso 1 1 calc R
C12 C 0.86410(14) 0.1285(3) 0.13491(8) 0.0363(3) Uani 1 1 d .
H12 H 0.8090 0.2738 0.1473 0.044 Uiso 1 1 calc R
C13 C 0.77383(14) -0.0361(3) 0.07331(9) 0.0371(3) Uani 1 1 d .
H13 H 0.8342 -0.1716 0.0584 0.045 Uiso 1 1 calc R
C14 C 0.65758(15) -0.1449(4) 0.11889(9) 0.0481(3) Uani 1 1 d .
H14A H 0.6351 -0.3108 0.0994 0.058 Uiso 1 1 calc R
H14B H 0.5718 -0.0457 0.1090 0.058 Uiso 1 1 calc R
C15 C 0.99750(18) 0.2066(4) 0.10268(10) 0.0488(4) Uani 1 1 d .
H15 H 1.0645 0.0860 0.0950 0.059 Uiso 1 1 calc R
C16 C 0.71599(16) 0.0957(3) -0.00534(9) 0.0407(3) Uani 1 1 d .
H16A H 0.6394 0.2047 0.0059 0.049 Uiso 1 1 calc R
H16B H 0.7907 0.1955 -0.0242 0.049 Uiso 1 1 calc R
C17 C 0.66176(17) -0.0803(3) -0.07160(10) 0.0464(4) Uani 1 1 d .
C18 C 0.5863(2) -0.1290(5) -0.21256(11) 0.0708(6) Uani 1 1 d .
H18A H 0.6424 -0.2789 -0.2116 0.085 Uiso 1 1 calc R
H18B H 0.4881 -0.1735 -0.2084 0.085 Uiso 1 1 calc R
C19 C 0.5954(3) 0.0034(5) -0.28873(12) 0.0841(7) Uani 1 1 d .
H19A H 0.5439 0.1556 -0.2879 0.126 Uiso 1 1 calc R
H19B H 0.5548 -0.0946 -0.3349 0.126 Uiso 1 1 calc R
H19C H 0.6935 0.0373 -0.2941 0.126 Uiso 1 1 calc R

loop_
_atom_site_aniso_label
_atom_site_aniso_U_11
_atom_site_aniso_U_22
_atom_site_aniso_U_33
_atom_site_aniso_U_23
_atom_site_aniso_U_13
_atom_site_aniso_U_12
S 0.04290(18) 0.0548(2) 0.04670(19) 0.0168(2) 0.00133(14) -0.00556(19)
O1 0.0694(9) 0.0776(11) 0.0919(11) 0.0155(8) 0.0210(8) -0.0247(8)
O2 0.1071(12) 0.0591(8) 0.0574(9) 0.0037(7) -0.0166(8) -0.0305(8)
O3 0.0639(8) 0.0586(7) 0.0395(6) 0.0019(6) -0.0046(5) 0.0029(6)
C1 0.0387(7) 0.0353(7) 0.0421(7) -0.0004(6) 0.0000(6) 0.0055(6)
C2 0.0384(7) 0.0386(7) 0.0364(7) 0.0042(6) 0.0024(6) -0.0003(6)
C3 0.0429(8) 0.0527(9) 0.0491(9) -0.0004(8) -0.0040(7) 0.0042(7)
C4 0.0474(9) 0.0693(12) 0.0475(9) 0.0032(9) -0.0063(7) -0.0041(8)
C5 0.0573(9) 0.0703(12) 0.0416(8) -0.0080(9) 0.0048(7) -0.0211(10)
C6 0.0579(10) 0.0494(9) 0.0458(9) -0.0086(7) 0.0151(8) -0.0086(8)
C7 0.0449(7) 0.0382(7) 0.0380(6) 0.0030(7) 0.0115(5) -0.0048(7)
C8 0.0518(9) 0.0354(7) 0.0485(9) 0.0014(6) 0.0146(7) 0.0066(6)
C9 0.0436(7) 0.0395(8) 0.0444(7) 0.0049(6) 0.0052(6) 0.0107(6)
C10 0.0378(7) 0.0354(7) 0.0373(7) 0.0053(6) 0.0038(5) 0.0036(6)
C11 0.0329(6) 0.0360(7) 0.0421(7) 0.0041(6) -0.0003(5) 0.0047(5)
C12 0.0320(6) 0.0393(7) 0.0370(7) 0.0020(6) 0.0025(5) 0.0011(6)
C13 0.0313(6) 0.0388(7) 0.0406(7) 0.0016(6) 0.0016(5) 0.0017(5)
C14 0.0375(7) 0.0586(9) 0.0464(8) 0.0083(9) -0.0014(6) -0.0069(8)
C15 0.0414(8) 0.0633(11) 0.0419(9) -0.0049(8) 0.0053(7) -0.0087(8)
C16 0.0389(7) 0.0432(8) 0.0390(7) 0.0037(6) 0.0005(6) 0.0029(6)
C17 0.0396(7) 0.0556(10) 0.0421(8) 0.0009(7) -0.0028(6) 0.0010(7)
C18 0.0814(13) 0.0800(14) 0.0467(9) -0.0055(11) -0.0095(9) -0.0114(13)
C19 0.1063(19) 0.1002(18) 0.0459(10) -0.0040(12) 0.0094(11) 0.0157(16)

loop_
_atom_type_symbol
_atom_type_description
_atom_type_scat_dispersion_real
_atom_type_scat_dispersion_imag
_atom_type_scat_source
C C 0.0033 0.0016 'International Tables Vol C Tables 4.2.6.8 and 6.1.1.4'
H H 0.0000 0.0000 'International Tables Vol C Tables 4.2.6.8 and 6.1.1.4'
O O 0.0106 0.0060 'International Tables Vol C Tables 4.2.6.8 and 6.1.1.4'
S S 0.1246 0.1234 'International Tables Vol C Tables 4.2.6.8 and 6.1.1.4'

loop_
_geom_angle_atom_site_label_1
_geom_angle_atom_site_label_2
_geom_angle_atom_site_label_3
_geom_angle
C14 S C11 93.77(7)
C17 O3 C18 115.92(16)
C10 C1 C2 121.82(14)
C10 C1 H1 119.1
C2 C1 H1 119.1
C7 C2 C1 118.95(13)
C7 C2 C3 118.77(14)
C1 C2 C3 122.28(14)
C4 C3 C2 120.47(17)
C4 C3 H3 119.8
C2 C3 H3 119.8
C3 C4 C5 120.74(17)
C3 C4 H4 119.6
C5 C4 H4 119.6
C6 C5 C4 120.49(16)
C6 C5 H5 119.8
C4 C5 H5 119.8
C5 C6 C7 120.66(17)
C5 C6 H6 119.7
C7 C6 H6 119.7
C6 C7 C2 118.85(14)
C6 C7 C8 122.63(16)
C2 C7 C8 118.51(13)
C9 C8 C7 120.93(14)
C9 C8 H8 119.5
C7 C8 H8 119.5
C8 C9 C10 121.23(14)
C8 C9 H9 119.4
C10 C9 H9 119.4
C1 C10 C9 118.55(14)
C1 C10 C11 120.11(13)
C9 C10 C11 121.31(13)
C10 C11 C12 116.13(12)
C10 C11 S 112.35(10)
C12 C11 S 102.90(9)
C10 C11 H11 108.4
C12 C11 H11 108.4
S C11 H11 108.4
C15 C12 C13 111.53(12)
C15 C12 C11 111.23(12)
C13 C12 C11 104.64(12)
C15 C12 H12 109.8
C13 C12 H12 109.8
C11 C12 H12 109.8
C16 C13 C14 112.93(12)
C16 C13 C12 113.21(12)
C14 C13 C12 106.75(12)
C16 C13 H13 107.9
C14 C13 H13 107.9
C12 C13 H13 107.9
C13 C14 S 107.83(10)
C13 C14 H14A 110.1
S C14 H14A 110.1
C13 C14 H14B 110.1
S C14 H14B 110.1
H14A C14 H14B 108.5
O1 C15 C12 124.18(19)
O1 C15 H15 117.9
C12 C15 H15 117.9
C17 C16 C13 111.50(13)
C17 C16 H16A 109.3
C13 C16 H16A 109.3
C17 C16 H16B 109.3
C13 C16 H16B 109.3
H16A C16 H16B 108.0
O2 C17 O3 123.29(17)
O2 C17 C16 124.86(17)
O3 C17 C16 111.85(15)
C19 C18 O3 108.4(2)
C19 C18 H18A 110.0
O3 C18 H18A 110.0
C19 C18 H18B 110.0
O3 C18 H18B 110.0
H18A C18 H18B 108.4
C18 C19 H19A 109.5
C18 C19 H19B 109.5
H19A C19 H19B 109.5
C18 C19 H19C 109.5
H19A C19 H19C 109.5
H19B C19 H19C 109.5

loop_
_geom_bond_atom_site_label_1
_geom_bond_atom_site_label_2
_geom_bond_distance
S C14 1.8175(15)
S C11 1.8315(15)
O1 C15 1.187(2)
O2 C17 1.194(2)
O3 C17 1.326(2)
O3 C18 1.448(2)
C1 C10 1.3705(19)
C1 C2 1.415(2)
C1 H1 0.9400
C2 C7 1.413(2)
C2 C3 1.417(2)
C3 C4 1.363(2)
C3 H3 0.9400
C4 C5 1.389(3)
C4 H4 0.9400
C5 C6 1.363(3)
C5 H5 0.9400
C6 C7 1.414(2)
C6 H6 0.9400
C7 C8 1.420(2)
C8 C9 1.358(2)
C8 H8 0.9400
C9 C10 1.417(2)
C9 H9 0.9400
C10 C11 1.495(2)
C11 C12 1.5405(19)
C11 H11 0.9900
C12 C15 1.501(2)
C12 C13 1.538(2)
C12 H12 0.9900
C13 C16 1.523(2)
C13 C14 1.534(2)
C13 H13 0.9900
C14 H14A 0.9800
C14 H14B 0.9800
C15 H15 0.9400
C16 C17 1.498(2)
C16 H16A 0.9800
C16 H16B 0.9800
C18 C19 1.458(3)
C18 H18A 0.9800
C18 H18B 0.9800
C19 H19A 0.9700
C19 H19B 0.9700
C19 H19C 0.9700

loop_
_geom_torsion_atom_site_label_1
_geom_torsion_atom_site_label_2
_geom_torsion_atom_site_label_3
_geom_torsion_atom_site_label_4
_geom_torsion
C10 C1 C2 C7 -0.7(2)
C10 C1 C2 C3 179.10(15)
C7 C2 C3 C4 0.1(2)
C1 C2 C3 C4 -179.68(16)
C2 C3 C4 C5 0.1(3)
C3 C4 C5 C6 -0.5(3)
C4 C5 C6 C7 0.5(3)
C5 C6 C7 C2 -0.2(2)
C5 C6 C7 C8 178.98(16)
C1 C2 C7 C6 179.74(14)
C3 C2 C7 C6 -0.1(2)
C1 C2 C7 C8 0.5(2)
C3 C2 C7 C8 -179.34(14)
C6 C7 C8 C9 -179.08(15)
C2 C7 C8 C9 0.1(2)
C7 C8 C9 C10 -0.5(2)
C2 C1 C10 C9 0.3(2)
C2 C1 C10 C11 178.61(13)
C8 C9 C10 C1 0.3(2)
C8 C9 C10 C11 -177.94(14)
C1 C10 C11 C12 -124.49(15)
C9 C10 C11 C12 53.74(19)
C1 C10 C11 S 117.44(14)
C9 C10 C11 S -64.32(16)
C14 S C11 C10 155.38(11)
C14 S C11 C12 29.74(12)
C10 C11 C12 C15 67.55(17)
S C11 C12 C15 -169.31(11)
C10 C11 C12 C13 -171.89(12)
S C11 C12 C13 -48.75(12)
C15 C12 C13 C16 -66.26(17)
C11 C12 C13 C16 173.38(12)
C15 C12 C13 C14 168.87(14)
C11 C12 C13 C14 48.51(15)
C16 C13 C14 S -150.61(12)
C12 C13 C14 S -25.57(16)
C11 S C14 C13 -2.76(14)
C13 C12 C15 O1 114.2(2)
C11 C12 C15 O1 -129.4(2)
C14 C13 C16 C17 -73.37(18)
C12 C13 C16 C17 165.17(12)
C18 O3 C17 O2 0.3(3)
C18 O3 C17 C16 -179.65(15)
C13 C16 C17 O2 13.6(3)
C13 C16 C17 O3 -166.39(13)
C17 O3 C18 C19 -168.73(18)

loop_
_cod_related_entry_id
_cod_related_entry_database
_cod_related_entry_code
1 ChemSpider 21199566
